data_2227473
loop_
_publ_author_name
'Giffin, Nick A.'
'Hendsbee, Arthur D.'
'Masuda, Jason D.'

_publ_section_title
;
 1,3-Bis(2,6-diisopropylphenyl)imidazolidin-2-ylidene
;
_journal_coeditor_code HB5563
_journal_issue 9
_journal_name_full 'Acta Crystallographica Section E'
_journal_page_first o2194
_journal_paper_doi 10.1107/S1600536810029922
_journal_volume 66
_journal_year 2010
_chemical_formula_iupac 'C27 H38 N2'
_chemical_formula_moiety 'C27 H38 N2'
_chemical_formula_sum 'C27 H38 N2'
_chemical_formula_weight 390.59
_chemical_name_systematic
;
1,3-Bis(2,6-diisopropylphenyl)imidazolidin-2-ylidene
;
_space_group_IT_number 14
_symmetry_cell_setting monoclinic
_symmetry_space_group_name_Hall '-P 2ybc'
_symmetry_space_group_name_H-M 'P 1 21/c 1'
_atom_sites_solution_hydrogens geom
_atom_sites_solution_primary direct
_atom_sites_solution_secondary difmap
_audit_creation_method SHELXL-97
_cell_angle_alpha 90.00
_cell_angle_beta 93.090(4)
_cell_angle_gamma 90.00
_cell_formula_units_Z 4
_cell_length_a 20.835(7)
_cell_length_b 5.922(2)
_cell_length_c 19.694(7)
_cell_measurement_reflns_used 9396
_cell_measurement_temperature 150(2)
_cell_measurement_theta_max 28.42
_cell_measurement_theta_min 2.24
_cell_volume 2426.4(14)
_computing_cell_refinement 'SAINT (Bruker, 2008)'
_computing_data_collection 'APEX2 (Bruker, 2008)'
_computing_data_reduction 'SAINT (Bruker, 2008)'
_computing_molecular_graphics 'ORTEP-3 (Farrugia, 1997)'
_computing_publication_material 'SHELXTL (Sheldrick, 2008)'
_computing_structure_refinement 'SHELXL97 (Sheldrick, 2008)'
_computing_structure_solution 'SHELXS97 (Sheldrick, 2008)'
_diffrn_ambient_temperature 150(2)
_diffrn_measured_fraction_theta_full 1.000
_diffrn_measured_fraction_theta_max 1.000
_diffrn_measurement_device_type 'Bruker APEXII CCD'
_diffrn_measurement_method '\f and \w scans'
_diffrn_radiation_monochromator graphite
_diffrn_radiation_source 'fine-focus sealed tube'
_diffrn_radiation_type MoK\a
_diffrn_radiation_wavelength 0.71073
_diffrn_reflns_av_R_equivalents 0.0331
_diffrn_reflns_av_sigmaI/netI 0.0237
_diffrn_reflns_limit_h_max 24
_diffrn_reflns_limit_h_min -24
_diffrn_reflns_limit_k_max 7
_diffrn_reflns_limit_k_min -7
_diffrn_reflns_limit_l_max 23
_diffrn_reflns_limit_l_min -23
_diffrn_reflns_number 22607
_diffrn_reflns_theta_full 25.00
_diffrn_reflns_theta_max 25.00
_diffrn_reflns_theta_min 2.07
_exptl_absorpt_coefficient_mu 0.062
_exptl_absorpt_correction_T_max 0.746
_exptl_absorpt_correction_T_min 0.716
_exptl_absorpt_correction_type multi-scan
_exptl_absorpt_process_details '(SADABS; Bruker, 2008)'
_exptl_crystal_colour colourless
_exptl_crystal_density_diffrn 1.069
_exptl_crystal_density_method 'not measured'
_exptl_crystal_description block
_exptl_crystal_F_000 856
_exptl_crystal_size_max 0.50
_exptl_crystal_size_mid 0.34
_exptl_crystal_size_min 0.12
_refine_diff_density_max 0.183
_refine_diff_density_min -0.135
_refine_ls_extinction_coef 0.0031(6)
_refine_ls_extinction_expression Fc^*^=kFc[1+0.001xFc^2^\l^3^/sin(2\q)]^-1/4^
_refine_ls_extinction_method 'SHELXL97 (Sheldrick, 2008)'
_refine_ls_goodness_of_fit_ref 1.013
_refine_ls_hydrogen_treatment constr
_refine_ls_matrix_type full
_refine_ls_number_parameters 319
_refine_ls_number_reflns 4259
_refine_ls_number_restraints 168
_refine_ls_restrained_S_all 1.008
_refine_ls_R_factor_all 0.0522
_refine_ls_R_factor_gt 0.0368
_refine_ls_shift/su_max 0.002
_refine_ls_shift/su_mean 0.000
_refine_ls_structure_factor_coef Fsqd
_refine_ls_weighting_details 'calc w=1/[\s^2^(Fo^2^)+(0.0419P)^2^+0.6416P] where P=(Fo^2^+2Fc^2^)/3'
_refine_ls_weighting_scheme calc
_refine_ls_wR_factor_gt 0.0867
_refine_ls_wR_factor_ref 0.0966
_reflns_number_gt 3326
_reflns_number_total 4259
_reflns_threshold_expression I>2sigma(I)
_cod_data_source_file hb5563.cif
_cod_data_source_block I
_cod_original_cell_volume 2426.2(14)
_cod_original_sg_symbol_H-M 'P 21/c'
_cod_database_code 2227473
_cod_database_fobs_code 2227473

loop_
_symmetry_equiv_pos_as_xyz
'x, y, z'
'-x, y+1/2, -z+1/2'
'-x, -y, -z'
'x, -y-1/2, z-1/2'

loop_
_atom_site_type_symbol
_atom_site_label
_atom_site_fract_x
_atom_site_fract_y
_atom_site_fract_z
_atom_site_U_iso_or_equiv
_atom_site_adp_type
_atom_site_calc_flag
_atom_site_refinement_flags
_atom_site_occupancy
_atom_site_disorder_assembly
_atom_site_disorder_group
N N1 0.21083(5) 0.66151(18) 0.15446(5) 0.0270(3) Uani d . 1 A 1
N N2 0.30506(5) 0.79278(17) 0.17711(5) 0.0263(3) Uani d . 1 A 1
C C1 0.24262(6) 0.8528(2) 0.17156(6) 0.0252(3) Uani d . 1 A 1
C C2 0.25298(6) 0.4697(2) 0.13858(8) 0.0379(4) Uani d . 1 A 1
H H2A 0.2557 0.4496 0.0889 0.046 Uiso calc R 1 A 1
H H2B 0.2382 0.3272 0.1589 0.046 Uiso calc R 1 A 1
C C3 0.31647(6) 0.5471(2) 0.17175(8) 0.0369(4) Uani d . 1 A 1
H H3A 0.3248 0.4771 0.2170 0.044 Uiso calc R 1 A 1
H H3B 0.3528 0.5136 0.1429 0.044 Uiso calc R 1 A 1
C C4 0.35630(6) 0.9431(2) 0.19756(6) 0.0251(3) Uani d . 1 A 1
C C5 0.36374(6) 1.0164(2) 0.26515(7) 0.0286(3) Uani d . 1 A 1
C C6 0.41414(6) 1.1635(2) 0.28223(7) 0.0327(3) Uani d . 1 A 1
H H6A 0.4197 1.2172 0.3276 0.039 Uiso calc R 1 A 1
C C7 0.45624(6) 1.2329(2) 0.23476(7) 0.0330(3) Uani d . 1 A 1
H H7A 0.4904 1.3331 0.2475 0.040 Uiso calc R 1 A 1
C C8 0.44864(6) 1.1564(2) 0.16868(7) 0.0301(3) Uani d . 1 A 1
H H8A 0.4779 1.2043 0.1363 0.036 Uiso calc R 1 A 1
C C9 0.39891(6) 1.0107(2) 0.14862(6) 0.0268(3) Uani d . 1 A 1
C C10 0.39200(6) 0.9307(2) 0.07521(7) 0.0324(3) Uani d . 1 . .
H H10A 0.3536 0.8297 0.0707 0.039 Uiso calc R 1 A 1
C C11 0.45050(7) 0.7930(3) 0.05695(8) 0.0427(4) Uani d . 1 A .
H H11A 0.4566 0.6670 0.0889 0.064 Uiso calc R 1 . .
H H11B 0.4888 0.8896 0.0596 0.064 Uiso calc R 1 . .
H H11C 0.4437 0.7340 0.0106 0.064 Uiso calc R 1 . .
C C12 0.38055(8) 1.1287(3) 0.02624(7) 0.0461(4) Uani d . 1 A .
H H12A 0.3424 1.2128 0.0387 0.069 Uiso calc R 1 . .
H H12B 0.3739 1.0714 -0.0203 0.069 Uiso calc R 1 . .
H H12C 0.4180 1.2290 0.0290 0.069 Uiso calc R 1 . .
C C13 0.31902(7) 0.9415(3) 0.31916(7) 0.0366(3) Uani d . 1 . .
H H13A 0.2890 0.8257 0.2984 0.044 Uiso calc R 1 A 1
C C14 0.27892(8) 1.1385(3) 0.34266(9) 0.0580(5) Uani d . 1 A .
H H14A 0.2547 1.2044 0.3035 0.087 Uiso calc R 1 . .
H H14B 0.3073 1.2533 0.3639 0.087 Uiso calc R 1 . .
H H14C 0.2489 1.0847 0.3757 0.087 Uiso calc R 1 . .
C C15 0.35625(8) 0.8326(3) 0.37951(8) 0.0608(5) Uani d . 1 A .
H H15A 0.3810 0.7042 0.3636 0.091 Uiso calc R 1 . .
H H15B 0.3260 0.7799 0.4125 0.091 Uiso calc R 1 . .
H H15C 0.3856 0.9438 0.4011 0.091 Uiso calc R 1 . .
C C16 0.14366(6) 0.6519(2) 0.13366(6) 0.0268(3) Uani d . 1 . .
C C17 0.10301(6) 0.5242(2) 0.17292(7) 0.0320(3) Uani d U 1 A .
C C18 0.03883(6) 0.5047(3) 0.15029(8) 0.0390(4) Uani d . 1 . .
H H18A 0.0104 0.4177 0.1759 0.047 Uiso calc R 1 A .
C C19 0.01594(7) 0.6089(3) 0.09170(8) 0.0431(4) Uani d . 1 A .
H H19A -0.0280 0.5931 0.0770 0.052 Uiso calc R 1 . .
C C20 0.05626(7) 0.7360(3) 0.05408(7) 0.0408(4) Uani d . 1 . .
H H20A 0.0396 0.8082 0.0138 0.049 Uiso calc R 1 A .
C C21 0.12121(6) 0.7610(2) 0.07385(7) 0.0317(3) Uani d U 1 A .
C C22B 0.1629(5) 0.9020(16) 0.0300(6) 0.0390(10) Uani d PU 0.74(2) A 1
H H22A 0.2022 0.9410 0.0591 0.047 Uiso calc PR 0.74(2) A 1
C C23B 0.1861(4) 0.7654(14) -0.0289(4) 0.0624(15) Uani d PU 0.74(2) A 1
H H23A 0.2075 0.6282 -0.0116 0.094 Uiso calc PR 0.74(2) A 1
H H23B 0.2164 0.8558 -0.0539 0.094 Uiso calc PR 0.74(2) A 1
H H23C 0.1493 0.7240 -0.0595 0.094 Uiso calc PR 0.74(2) A 1
C C24B 0.1334(4) 1.1277(10) 0.0058(4) 0.0546(15) Uani d PU 0.74(2) A 1
H H24A 0.1183 1.2108 0.0449 0.082 Uiso calc PR 0.74(2) A 1
H H24B 0.0972 1.0989 -0.0269 0.082 Uiso calc PR 0.74(2) A 1
H H24C 0.1660 1.2175 -0.0161 0.082 Uiso calc PR 0.74(2) A 1
C C22A 0.1707(15) 0.880(4) 0.0293(14) 0.037(2) Uani d PU 0.26(2) A 2
H H22B 0.2152 0.8825 0.0512 0.045 Uiso calc PR 0.26(2) A 2
C C23A 0.1669(12) 0.755(4) -0.0425(9) 0.056(3) Uani d PU 0.26(2) A 2
H H23D 0.1970 0.8264 -0.0726 0.083 Uiso calc PR 0.26(2) A 2
H H23E 0.1231 0.7667 -0.0630 0.083 Uiso calc PR 0.26(2) A 2
H H23F 0.1783 0.5958 -0.0361 0.083 Uiso calc PR 0.26(2) A 2
C C24A 0.1448(11) 1.106(3) 0.0164(12) 0.044(3) Uani d PU 0.26(2) A 2
H H24D 0.1483 1.1944 0.0585 0.066 Uiso calc PR 0.26(2) A 2
H H24E 0.0995 1.0942 0.0006 0.066 Uiso calc PR 0.26(2) A 2
H H24F 0.1690 1.1802 -0.0185 0.066 Uiso calc PR 0.26(2) A 2
C C25B 0.1227(4) 0.4253(16) 0.2422(5) 0.0339(9) Uani d PU 0.599(8) A 1
H H25A 0.1698 0.4534 0.2505 0.041 Uiso calc PR 0.599(8) A 1
C C26B 0.1126(4) 0.1722(14) 0.2434(5) 0.0444(11) Uani d PU 0.599(8) A 1
H H26A 0.1338 0.1030 0.2053 0.067 Uiso calc PR 0.599(8) A 1
H H26B 0.0665 0.1392 0.2392 0.067 Uiso calc PR 0.599(8) A 1
H H26C 0.1310 0.1106 0.2864 0.067 Uiso calc PR 0.599(8) A 1
C C27B 0.0885(3) 0.5341(5) 0.30107(14) 0.0470(10) Uani d PU 0.599(8) A 1
H H27A 0.0932 0.6986 0.2989 0.070 Uiso calc PR 0.599(8) A 1
H H27B 0.1077 0.4787 0.3445 0.070 Uiso calc PR 0.599(8) A 1
H H27C 0.0428 0.4945 0.2974 0.070 Uiso calc PR 0.599(8) A 1
C C25A 0.1323(7) 0.398(2) 0.2352(7) 0.0383(16) Uani d PU 0.401(8) A 2
H H25B 0.1779 0.3604 0.2266 0.046 Uiso calc PR 0.401(8) A 2
C C26A 0.0966(7) 0.178(2) 0.2496(10) 0.065(3) Uani d PU 0.401(8) A 2
H H26D 0.1186 0.0995 0.2882 0.097 Uiso calc PR 0.401(8) A 2
H H26E 0.0961 0.0802 0.2094 0.097 Uiso calc PR 0.401(8) A 2
H H26F 0.0523 0.2121 0.2606 0.097 Uiso calc PR 0.401(8) A 2
C C27A 0.1321(4) 0.5605(9) 0.2935(2) 0.0548(18) Uani d PU 0.401(8) A 2
H H27D 0.1528 0.4903 0.3340 0.082 Uiso calc PR 0.401(8) A 2
H H27E 0.0876 0.6000 0.3024 0.082 Uiso calc PR 0.401(8) A 2
H H27F 0.1556 0.6974 0.2821 0.082 Uiso calc PR 0.401(8) A 2

loop_
_atom_site_aniso_label
_atom_site_aniso_U_11
_atom_site_aniso_U_22
_atom_site_aniso_U_33
_atom_site_aniso_U_12
_atom_site_aniso_U_13
_atom_site_aniso_U_23
N1 0.0214(5) 0.0227(6) 0.0366(6) 0.0006(5) -0.0017(4) 0.0014(5)
N2 0.0228(5) 0.0192(6) 0.0366(6) 0.0009(4) -0.0017(4) 0.0016(5)
C1 0.0237(6) 0.0264(7) 0.0252(6) 0.0000(5) 0.0002(5) 0.0032(5)
C2 0.0277(7) 0.0221(7) 0.0631(10) 0.0019(6) -0.0051(7) -0.0008(7)
C3 0.0273(7) 0.0222(7) 0.0604(10) 0.0013(6) -0.0051(6) 0.0017(7)
C4 0.0214(6) 0.0200(6) 0.0333(7) 0.0017(5) -0.0039(5) 0.0019(5)
C5 0.0268(7) 0.0271(7) 0.0314(7) 0.0055(6) -0.0025(5) 0.0023(6)
C6 0.0329(7) 0.0307(8) 0.0335(7) 0.0045(6) -0.0076(6) -0.0036(6)
C7 0.0271(7) 0.0255(7) 0.0454(8) -0.0016(6) -0.0087(6) -0.0008(6)
C8 0.0236(7) 0.0277(7) 0.0390(8) -0.0006(6) 0.0004(5) 0.0050(6)
C9 0.0234(6) 0.0242(7) 0.0323(7) 0.0035(5) -0.0020(5) 0.0023(6)
C10 0.0300(7) 0.0345(8) 0.0328(7) -0.0010(6) 0.0016(6) -0.0018(6)
C11 0.0435(9) 0.0424(9) 0.0427(9) 0.0055(7) 0.0069(7) -0.0045(7)
C12 0.0572(10) 0.0485(10) 0.0323(8) 0.0104(8) -0.0014(7) 0.0008(7)
C13 0.0358(8) 0.0432(9) 0.0308(7) 0.0016(7) 0.0011(6) 0.0052(6)
C14 0.0544(10) 0.0698(12) 0.0518(10) 0.0190(9) 0.0202(8) 0.0124(9)
C15 0.0571(11) 0.0747(13) 0.0510(10) 0.0123(10) 0.0059(8) 0.0300(10)
C16 0.0222(6) 0.0249(7) 0.0329(7) 0.0004(5) -0.0017(5) -0.0027(6)
C17 0.0276(7) 0.0295(7) 0.0389(7) -0.0019(6) 0.0014(6) -0.0008(6)
C18 0.0272(7) 0.0397(9) 0.0505(9) -0.0065(6) 0.0053(6) -0.0013(7)
C19 0.0238(7) 0.0504(10) 0.0542(10) -0.0020(7) -0.0073(7) -0.0055(8)
C20 0.0354(8) 0.0459(9) 0.0397(8) 0.0025(7) -0.0100(7) 0.0000(7)
C21 0.0302(7) 0.0328(7) 0.0317(7) 0.0006(6) -0.0023(5) -0.0022(6)
C22B 0.029(2) 0.048(2) 0.0391(18) 0.0014(14) -0.0040(14) 0.0110(14)
C23B 0.071(3) 0.055(2) 0.064(3) 0.016(2) 0.032(3) 0.016(2)
C24B 0.075(4) 0.0357(17) 0.054(3) 0.0053(15) 0.009(2) 0.0093(14)
C22A 0.047(6) 0.037(5) 0.027(4) -0.004(4) -0.005(5) 0.011(3)
C23A 0.088(8) 0.045(5) 0.035(4) 0.006(6) 0.014(5) 0.001(4)
C24A 0.053(6) 0.034(4) 0.044(6) -0.003(4) -0.003(5) 0.002(3)
C25B 0.024(2) 0.0335(19) 0.0445(17) 0.0001(19) 0.0031(16) 0.0070(17)
C26B 0.044(3) 0.0332(15) 0.057(3) 0.0022(19) 0.009(2) 0.0067(13)
C27B 0.063(3) 0.0396(15) 0.0390(12) 0.0043(16) 0.0089(15) 0.0040(11)
C25A 0.040(5) 0.035(4) 0.041(3) 0.003(3) 0.012(2) 0.0096(16)
C26A 0.073(7) 0.044(3) 0.079(5) -0.010(4) 0.018(5) 0.020(3)
C27A 0.075(5) 0.052(2) 0.0371(18) 0.009(3) -0.001(2) 0.005(2)

loop_
_atom_type_symbol
_atom_type_description
_atom_type_scat_dispersion_real
_atom_type_scat_dispersion_imag
_atom_type_scat_source
C C 0.0033 0.0016 'International Tables Vol C Tables 4.2.6.8 and 6.1.1.4'
H H 0.0000 0.0000 'International Tables Vol C Tables 4.2.6.8 and 6.1.1.4'
N N 0.0061 0.0033 'International Tables Vol C Tables 4.2.6.8 and 6.1.1.4'

loop_
_geom_angle_atom_site_label_1
_geom_angle_atom_site_label_2
_geom_angle_atom_site_label_3
_geom_angle_site_symmetry_1
_geom_angle_site_symmetry_3
_geom_angle
_geom_angle_publ_flag
C1 N1 C16 . . 124.27(10) ?
C1 N1 C2 . . 114.15(10) ?
C16 N1 C2 . . 119.28(10) ?
C1 N2 C4 . . 124.14(11) ?
C1 N2 C3 . . 114.32(10) ?
C4 N2 C3 . . 120.77(10) ?
N1 C1 N2 . . 104.98(11) ?
N1 C2 C3 . . 101.04(11) ?
N1 C2 H2A . . 111.6 ?
C3 C2 H2A . . 111.6 ?
N1 C2 H2B . . 111.6 ?
C3 C2 H2B . . 111.6 ?
H2A C2 H2B . . 109.4 ?
N2 C3 C2 . . 100.85(10) ?
N2 C3 H3A . . 111.6 ?
C2 C3 H3A . . 111.6 ?
N2 C3 H3B . . 111.6 ?
C2 C3 H3B . . 111.6 ?
H3A C3 H3B . . 109.4 ?
C5 C4 C9 . . 121.50(12) ?
C5 C4 N2 . . 120.20(11) ?
C9 C4 N2 . . 118.29(11) ?
C6 C5 C4 . . 117.85(12) ?
C6 C5 C13 . . 119.82(12) ?
C4 C5 C13 . . 122.33(12) ?
C7 C6 C5 . . 121.48(13) ?
C7 C6 H6A . . 119.3 ?
C5 C6 H6A . . 119.3 ?
C6 C7 C8 . . 119.80(12) ?
C6 C7 H7A . . 120.1 ?
C8 C7 H7A . . 120.1 ?
C7 C8 C9 . . 121.22(13) ?
C7 C8 H8A . . 119.4 ?
C9 C8 H8A . . 119.4 ?
C8 C9 C4 . . 118.13(12) ?
C8 C9 C10 . . 119.64(12) ?
C4 C9 C10 . . 122.22(11) ?
C9 C10 C11 . . 110.78(11) ?
C9 C10 C12 . . 111.37(12) ?
C11 C10 C12 . . 111.15(12) ?
C9 C10 H10A . . 107.8 ?
C11 C10 H10A . . 107.8 ?
C12 C10 H10A . . 107.8 ?
C10 C11 H11A . . 109.5 ?
C10 C11 H11B . . 109.5 ?
H11A C11 H11B . . 109.5 ?
C10 C11 H11C . . 109.5 ?
H11A C11 H11C . . 109.5 ?
H11B C11 H11C . . 109.5 ?
C10 C12 H12A . . 109.5 ?
C10 C12 H12B . . 109.5 ?
H12A C12 H12B . . 109.5 ?
C10 C12 H12C . . 109.5 ?
H12A C12 H12C . . 109.5 ?
H12B C12 H12C . . 109.5 ?
C5 C13 C14 . . 110.94(12) ?
C5 C13 C15 . . 111.32(12) ?
C14 C13 C15 . . 110.57(13) ?
C5 C13 H13A . . 108.0 ?
C14 C13 H13A . . 108.0 ?
C15 C13 H13A . . 108.0 ?
C13 C14 H14A . . 109.5 ?
C13 C14 H14B . . 109.5 ?
H14A C14 H14B . . 109.5 ?
C13 C14 H14C . . 109.5 ?
H14A C14 H14C . . 109.5 ?
H14B C14 H14C . . 109.5 ?
C13 C15 H15A . . 109.5 ?
C13 C15 H15B . . 109.5 ?
H15A C15 H15B . . 109.5 ?
C13 C15 H15C . . 109.5 ?
H15A C15 H15C . . 109.5 ?
H15B C15 H15C . . 109.5 ?
C17 C16 C21 . . 121.95(12) ?
C17 C16 N1 . . 118.22(11) ?
C21 C16 N1 . . 119.78(11) ?
C18 C17 C16 . . 117.89(13) ?
C18 C17 C25B . . 117.6(4) ?
C16 C17 C25B . . 124.2(4) ?
C18 C17 C25A . . 123.3(6) ?
C16 C17 C25A . . 118.6(6) ?
C19 C18 C17 . . 121.12(13) ?
C19 C18 H18A . . 119.4 ?
C17 C18 H18A . . 119.4 ?
C18 C19 C20 . . 120.34(13) ?
C18 C19 H19A . . 119.8 ?
C20 C19 H19A . . 119.8 ?
C19 C20 C21 . . 121.30(14) ?
C19 C20 H20A . . 119.3 ?
C21 C20 H20A . . 119.3 ?
C20 C21 C16 . . 117.39(13) ?
C20 C21 C22B . . 118.6(4) ?
C16 C21 C22B . . 124.0(4) ?
C20 C21 C22A . . 123.5(12) ?
C16 C21 C22A . . 118.7(11) ?
C21 C22B C23B . . 111.1(7) ?
C21 C22B C24B . . 115.2(6) ?
C23B C22B C24B . . 111.4(8) ?
C21 C22B H22A . . 106.2 ?
C23B C22B H22A . . 106.2 ?
C24B C22B H22A . . 106.2 ?
C22B C23B H23A . . 109.5 ?
C22B C23B H23B . . 109.5 ?
H23A C23B H23B . . 109.5 ?
C22B C23B H23C . . 109.5 ?
H23A C23B H23C . . 109.5 ?
H23B C23B H23C . . 109.5 ?
C22B C24B H24A . . 109.5 ?
C22B C24B H24B . . 109.5 ?
H24A C24B H24B . . 109.5 ?
C22B C24B H24C . . 109.5 ?
H24A C24B H24C . . 109.5 ?
H24B C24B H24C . . 109.5 ?
C24A C22A C21 . . 105.2(18) ?
C24A C22A C23A . . 106(2) ?
C21 C22A C23A . . 107(2) ?
C24A C22A H22B . . 112.9 ?
C21 C22A H22B . . 112.9 ?
C23A C22A H22B . . 112.9 ?
C22A C23A H23D . . 109.5 ?
C22A C23A H23E . . 109.5 ?
H23D C23A H23E . . 109.5 ?
C22A C23A H23F . . 109.5 ?
H23D C23A H23F . . 109.5 ?
H23E C23A H23F . . 109.5 ?
C22A C24A H24D . . 109.5 ?
C22A C24A H24E . . 109.5 ?
H24D C24A H24E . . 109.5 ?
C22A C24A H24F . . 109.5 ?
H24D C24A H24F . . 109.5 ?
H24E C24A H24F . . 109.5 ?
C26B C25B C17 . . 111.3(7) ?
C26B C25B C27B . . 109.5(7) ?
C17 C25B C27B . . 113.7(6) ?
C26B C25B H25A . . 107.4 ?
C17 C25B H25A . . 107.4 ?
C27B C25B H25A . . 107.4 ?
C25B C26B H26A . . 109.5 ?
C25B C26B H26B . . 109.5 ?
H26A C26B H26B . . 109.5 ?
C25B C26B H26C . . 109.5 ?
H26A C26B H26C . . 109.5 ?
H26B C26B H26C . . 109.5 ?
C25B C27B H27A . . 109.5 ?
C25B C27B H27B . . 109.5 ?
H27A C27B H27B . . 109.5 ?
C25B C27B H27C . . 109.5 ?
H27A C27B H27C . . 109.5 ?
H27B C27B H27C . . 109.5 ?
C27A C25A C17 . . 106.4(9) ?
C27A C25A C26A . . 112.5(11) ?
C17 C25A C26A . . 112.7(12) ?
C27A C25A H25B . . 108.4 ?
C17 C25A H25B . . 108.4 ?
C26A C25A H25B . . 108.4 ?
C25A C26A H26D . . 109.5 ?
C25A C26A H26E . . 109.5 ?
H26D C26A H26E . . 109.5 ?
C25A C26A H26F . . 109.5 ?
H26D C26A H26F . . 109.5 ?
H26E C26A H26F . . 109.5 ?
C25A C27A H27D . . 109.5 ?
C25A C27A H27E . . 109.5 ?
H27D C27A H27E . . 109.5 ?
C25A C27A H27F . . 109.5 ?
H27D C27A H27F . . 109.5 ?
H27E C27A H27F . . 109.5 ?

loop_
_geom_bond_atom_site_label_1
_geom_bond_atom_site_label_2
_geom_bond_site_symmetry_2
_geom_bond_distance
_geom_bond_publ_flag
N1 C1 . 1.3458(16) ?
N1 C16 . 1.4380(16) ?
N1 C2 . 1.4793(17) ?
N2 C1 . 1.3474(16) ?
N2 C4 . 1.4309(16) ?
N2 C3 . 1.4790(17) ?
C2 C3 . 1.5144(19) ?
C2 H2A . 0.9900 ?
C2 H2B . 0.9900 ?
C3 H3A . 0.9900 ?
C3 H3B . 0.9900 ?
C4 C5 . 1.4007(18) ?
C4 C9 . 1.4034(18) ?
C5 C6 . 1.3915(19) ?
C5 C13 . 1.5176(19) ?
C6 C7 . 1.379(2) ?
C6 H6A . 0.9500 ?
C7 C8 . 1.3791(19) ?
C7 H7A . 0.9500 ?
C8 C9 . 1.3894(18) ?
C8 H8A . 0.9500 ?
C9 C10 . 1.5205(19) ?
C10 C11 . 1.526(2) ?
C10 C12 . 1.529(2) ?
C10 H10A . 1.0000 ?
C11 H11A . 0.9800 ?
C11 H11B . 0.9800 ?
C11 H11C . 0.9800 ?
C12 H12A . 0.9800 ?
C12 H12B . 0.9800 ?
C12 H12C . 0.9800 ?
C13 C14 . 1.521(2) ?
C13 C15 . 1.527(2) ?
C13 H13A . 1.0000 ?
C14 H14A . 0.9800 ?
C14 H14B . 0.9800 ?
C14 H14C . 0.9800 ?
C15 H15A . 0.9800 ?
C15 H15B . 0.9800 ?
C15 H15C . 0.9800 ?
C16 C17 . 1.3992(19) ?
C16 C21 . 1.4015(18) ?
C17 C18 . 1.3913(19) ?
C17 C25B . 1.521(11) ?
C17 C25A . 1.534(18) ?
C18 C19 . 1.371(2) ?
C18 H18A . 0.9500 ?
C19 C20 . 1.374(2) ?
C19 H19A . 0.9500 ?
C20 C21 . 1.3959(19) ?
C20 H20A . 0.9500 ?
C21 C22B . 1.509(9) ?
C21 C22A . 1.56(3) ?
C22B C23B . 1.515(9) ?
C22B C24B . 1.537(6) ?
C22B H22A . 1.0000 ?
C23B H23A . 0.9800 ?
C23B H23B . 0.9800 ?
C23B H23C . 0.9800 ?
C24B H24A . 0.9800 ?
C24B H24B . 0.9800 ?
C24B H24C . 0.9800 ?
C22A C24A . 1.458(17) ?
C22A C23A . 1.59(3) ?
C22A H22B . 1.0000 ?
C23A H23D . 0.9800 ?
C23A H23E . 0.9800 ?
C23A H23F . 0.9800 ?
C24A H24D . 0.9800 ?
C24A H24E . 0.9800 ?
C24A H24F . 0.9800 ?
C25B C26B . 1.514(11) ?
C25B C27B . 1.535(6) ?
C25B H25A . 1.0000 ?
C26B H26A . 0.9800 ?
C26B H26B . 0.9800 ?
C26B H26C . 0.9800 ?
C27B H27A . 0.9800 ?
C27B H27B . 0.9800 ?
C27B H27C . 0.9800 ?
C25A C27A . 1.497(10) ?
C25A C26A . 1.537(18) ?
C25A H25B . 1.0000 ?
C26A H26D . 0.9800 ?
C26A H26E . 0.9800 ?
C26A H26F . 0.9800 ?
C27A H27D . 0.9800 ?
C27A H27E . 0.9800 ?
C27A H27F . 0.9800 ?
